data_1571497
loop_
_publ_author_name
'Meurer, Florian'
'Bodensteiner, Michael'
'Kolev, Iliyan'

_publ_section_title
;
 Redetermination of germacrone type II based on single-crystal X-ray data
;
_journal_coeditor_code WM4211
_journal_issue 4
_journal_name_full IUCrData
_journal_paper_doi 10.1107/S2414314624003468
_journal_volume 9
_journal_year 2024
_chemical_formula_iupac 'C15 H22 O'
_chemical_formula_moiety 'C15 H22 O'
_chemical_formula_sum 'C15 H22 O'
_chemical_formula_weight 218.341
_chemical_name_common Germacrone
_chemical_name_systematic
;
(3<i>E</i>,7<i>E</i>)-3,7-Dimethyl-10-propan-2-ylidenecyclodeca-3,7-dien-1-one
;
_space_group_crystal_system monoclinic
_space_group_IT_number 15
_space_group_name_Hall '-C 2yc'
_space_group_name_H-M_alt 'C 1 2/c 1'
_audit_creation_method
;
Olex2 1.5-alpha
(compiled 2024.02.16 svn.r378c4104 for OlexSys, GUI svn.r6928)
;
_cell_angle_alpha 90
_cell_angle_beta 95.169(2)
_cell_angle_gamma 90
_cell_formula_units_Z 8
_cell_length_a 25.6112(6)
_cell_length_b 9.7565(2)
_cell_length_c 10.3664(2)
_cell_measurement_reflns_used 7327
_cell_measurement_temperature 100.01(10)
_cell_measurement_theta_max 73.4920
_cell_measurement_theta_min 3.4880
_cell_volume 2579.78(9)
_computing_cell_refinement
;
CrysAlis PRO (Rigaku OD, 2023)
;
_computing_data_collection
;
CrysAlis PRO (Rigaku OD, 2023)
;
_computing_data_reduction
;
CrysAlis PRO (Rigaku OD, 2023)
;
_computing_molecular_graphics
;
OLEX2 (Dolomanov <i>et al.</i>,  2009)
;
_computing_publication_material
;
OLEX2 (Dolomanov <i>et al.</i>,  2009)
;
_computing_structure_refinement
;
olex2.refine (Bourhis <i>et al.</i>,  2015)
;
_computing_structure_solution
;
SHELXT (Sheldrick, 2015)
;
_diffrn_ambient_temperature 100.15
_diffrn_detector_area_resol_mean 10.0000
_diffrn_measured_fraction_theta_full 0.9970
_diffrn_measured_fraction_theta_max 0.9821
_diffrn_measurement_device 'four-circle diffractometer'
_diffrn_measurement_device_type 'XtaLAB Synergy R, DW system, HyPix-Arc 150'
_diffrn_measurement_method '\w scans'
_diffrn_radiation_type 'Cu K\a'
_diffrn_radiation_wavelength 1.54184
_diffrn_reflns_av_R_equivalents 0.0256
_diffrn_reflns_av_unetI/netI 0.0208
_diffrn_reflns_limit_h_max 31
_diffrn_reflns_limit_h_min -31
_diffrn_reflns_limit_k_max 11
_diffrn_reflns_limit_k_min -12
_diffrn_reflns_limit_l_max 7
_diffrn_reflns_limit_l_min -12
_diffrn_reflns_number 13789
_diffrn_reflns_theta_full 67.6840
_diffrn_reflns_theta_max 74.15
_diffrn_reflns_theta_min 3.47
_exptl_absorpt_coefficient_mu 0.517
_exptl_absorpt_correction_T_max 1.000
_exptl_absorpt_correction_T_min 0.601
_exptl_absorpt_correction_type gaussian
_exptl_absorpt_process_details
;
(CrysAlis PRO; Rigaku OD, 2023)
;
_exptl_crystal_colour colourless
_exptl_crystal_density_diffrn 1.124
_exptl_crystal_description plate
_exptl_crystal_F_000 962.722
_exptl_crystal_size_max 0.35
_exptl_crystal_size_mid 0.10
_exptl_crystal_size_min 0.01
_refine_diff_density_max 0.1497
_refine_diff_density_min -0.1857
_refine_ls_goodness_of_fit_ref 1.0708
_refine_ls_hydrogen_treatment refall
_refine_ls_matrix_type full
_refine_ls_number_constraints 0
_refine_ls_number_parameters 343
_refine_ls_number_reflns 2579
_refine_ls_number_restraints 0
_refine_ls_restrained_S_all 1.0708
_refine_ls_R_factor_all 0.0344
_refine_ls_R_factor_gt 0.0289
_refine_ls_shift/su_max 0.0002
_refine_ls_shift/su_mean 0.0000
_refine_ls_structure_factor_coef Fsqd
_refine_ls_weighting_details 'w=1/[\s^2^(Fo^2^)+(0.0550P)^2^+0.0128P] where P=(Fo^2^+2Fc^2^)/3'
_refine_ls_weighting_scheme calc
_refine_ls_wR_factor_gt 0.0733
_refine_ls_wR_factor_ref 0.0768
_reflns_number_gt 2244
_reflns_number_total 2579
_reflns_threshold_expression I>=2u(I)
_cod_data_source_file wm4211.cif
_cod_data_source_block I
_cod_original_cell_volume 2579.78(10)
_cod_database_code 1571497

loop_
_space_group_symop_id
_space_group_symop_operation_xyz
1 x,y,z
2 -x,y,-z+1/2
3 -x,-y,-z
4 x,-y,z-1/2
5 x+1/2,y+1/2,z
6 -x+1/2,y+1/2,-z+1/2
7 -x+1/2,-y+1/2,-z
8 x+1/2,-y+1/2,z-1/2

loop_
_atom_site_type_symbol
_atom_site_label
_atom_site_fract_x
_atom_site_fract_y
_atom_site_fract_z
_atom_site_U_iso_or_equiv
_atom_site_adp_type
_atom_site_occupancy
O O1 0.33333(3) 0.41200(6) 0.20570(5) 0.03252(17) Uani 1.000000
C C9 0.31211(3) 0.25885(7) 0.45034(7) 0.02028(17) Uani 1.000000
C C8 0.34076(3) 0.24944(8) 0.56458(7) 0.02222(18) Uani 1.000000
C C13 0.36790(3) 0.66412(8) 0.42455(6) 0.02161(18) Uani 1.000000
C C1 0.33372(3) 0.45137(7) 0.31692(6) 0.02148(17) Uani 1.000000
C C2 0.37771(3) 0.54035(8) 0.37471(6) 0.02055(17) Uani 1.000000
C C10 0.29269(3) 0.39910(8) 0.40343(7) 0.02205(18) Uani 1.000000
C C14 0.31393(3) 0.72500(9) 0.42034(8) 0.02466(18) Uani 1.000000
C C5 0.44323(3) 0.24947(8) 0.49580(7) 0.02413(18) Uani 1.000000
C C4 0.44050(3) 0.38643(8) 0.49131(7) 0.02410(18) Uani 1.000000
C C3 0.43197(3) 0.47697(8) 0.37352(7) 0.02458(18) Uani 1.000000
C C11 0.30102(4) 0.14357(9) 0.35603(8) 0.02775(19) Uani 1.000000
C C7 0.37470(4) 0.13211(9) 0.61428(8) 0.02777(19) Uani 1.000000
C C15 0.40994(4) 0.75499(9) 0.48836(9) 0.02842(19) Uani 1.000000
C C12 0.44745(4) 0.15866(10) 0.38024(8) 0.0297(2) Uani 1.000000
C C6 0.43328(4) 0.17738(9) 0.62037(8) 0.0290(2) Uani 1.000000
H H8 0.3460(4) 0.3411(11) 0.6219(9) 0.041(3) Uani 1.000000
H H10A 0.2546(4) 0.3942(11) 0.3461(10) 0.038(3) Uani 1.000000
H H10B 0.2903(4) 0.4685(10) 0.4870(9) 0.034(2) Uani 1.000000
H H14A 0.2841(4) 0.6658(11) 0.3672(10) 0.048(3) Uani 1.000000
H H14B 0.3025(5) 0.7431(14) 0.5158(11) 0.061(4) Uani 1.000000
H H14C 0.3145(5) 0.8231(12) 0.3739(11) 0.049(3) Uani 1.000000
H H4 0.4366(4) 0.4415(10) 0.5829(9) 0.038(3) Uani 1.000000
H H3A 0.4331(4) 0.4181(11) 0.2840(10) 0.040(3) Uani 1.000000
H H3B 0.4618(4) 0.5565(11) 0.3739(10) 0.043(3) Uani 1.000000
H H11A 0.3154(5) 0.1660(13) 0.2629(10) 0.051(3) Uani 1.000000
H H11B 0.3178(5) 0.0496(12) 0.3891(10) 0.053(3) Uani 1.000000
H H7A 0.3659(5) 0.1001(11) 0.7122(10) 0.049(3) Uani 1.000000
H H7B 0.3688(4) 0.0424(12) 0.5518(9) 0.044(3) Uani 1.000000
H H15A 0.4471(5) 0.7088(14) 0.5030(12) 0.064(4) Uani 1.000000
H H15B 0.4128(6) 0.8482(12) 0.4331(12) 0.060(4) Uani 1.000000
H H15C 0.3996(5) 0.7869(14) 0.5819(11) 0.060(4) Uani 1.000000
H H12A 0.4126(5) 0.0982(14) 0.3561(11) 0.058(4) Uani 1.000000
H H12B 0.4554(6) 0.2159(12) 0.2938(11) 0.065(4) Uani 1.000000
H H12C 0.4805(5) 0.0899(13) 0.3954(11) 0.064(4) Uani 1.000000
H H6A 0.4579(5) 0.0867(12) 0.6382(10) 0.049(3) Uani 1.000000
H H6B 0.4410(4) 0.2496(12) 0.7012(10) 0.040(3) Uani 1.000000
H H11C 0.2595(5) 0.1274(12) 0.3405(11) 0.050(3) Uani 1.000000

loop_
_atom_site_aniso_label
_atom_site_aniso_U_11
_atom_site_aniso_U_22
_atom_site_aniso_U_33
_atom_site_aniso_U_12
_atom_site_aniso_U_13
_atom_site_aniso_U_23
O1 0.0470(4) 0.0323(3) 0.0186(3) -0.0112(3) 0.0049(2) -0.0026(2)
C9 0.0235(4) 0.0174(4) 0.0201(3) -0.0011(3) 0.0027(3) 0.0002(3)
C8 0.0269(4) 0.0204(4) 0.0195(4) 0.0022(3) 0.0032(3) 0.0005(3)
C13 0.0258(4) 0.0187(4) 0.0205(3) -0.0003(3) 0.0028(3) 0.0001(3)
C1 0.0274(4) 0.0184(3) 0.0187(3) -0.0019(3) 0.0022(3) 0.0008(3)
C2 0.0237(4) 0.0180(4) 0.0203(3) -0.0009(3) 0.0039(3) 0.0002(3)
C10 0.0220(4) 0.0202(4) 0.0240(4) -0.0005(3) 0.0023(3) 0.0021(3)
C14 0.0283(5) 0.0213(4) 0.0242(4) 0.0036(3) 0.0018(3) 0.0009(3)
C5 0.0242(4) 0.0231(4) 0.0249(4) 0.0054(3) 0.0015(3) -0.0018(3)
C4 0.0228(4) 0.0239(4) 0.0253(4) 0.0028(3) 0.0008(3) -0.0031(3)
C3 0.0245(4) 0.0218(4) 0.0284(4) -0.0008(3) 0.0070(3) -0.0013(3)
C11 0.0350(5) 0.0218(4) 0.0264(4) -0.0035(4) 0.0023(3) -0.0035(3)
C7 0.0366(5) 0.0245(4) 0.0227(4) 0.0066(3) 0.0052(3) 0.0043(3)
C15 0.0300(5) 0.0225(4) 0.0323(5) -0.0033(4) 0.0008(4) -0.0055(3)
C12 0.0353(5) 0.0254(4) 0.0294(4) 0.0043(4) 0.0085(4) -0.0033(3)
C6 0.0328(5) 0.0296(4) 0.0243(4) 0.0107(4) 0.0006(3) 0.0028(3)
H8 0.052(8) 0.040(7) 0.030(5) 0.002(6) 0.000(5) -0.006(5)
H10A 0.021(6) 0.045(7) 0.048(6) 0.001(5) -0.004(5) 0.012(5)
H10B 0.045(7) 0.024(6) 0.035(5) 0.000(5) 0.018(5) -0.003(5)
H14A 0.040(7) 0.036(7) 0.063(7) -0.002(6) -0.018(6) 0.000(6)
H14B 0.065(9) 0.083(11) 0.036(7) 0.021(8) 0.010(6) -0.003(6)
H14C 0.045(8) 0.046(8) 0.057(7) 0.007(6) 0.008(6) 0.020(6)
H4 0.056(8) 0.027(6) 0.031(6) 0.010(5) -0.005(5) -0.012(5)
H3A 0.049(7) 0.038(7) 0.037(6) -0.002(6) 0.017(5) -0.005(5)
H3B 0.021(6) 0.042(7) 0.067(8) -0.003(5) 0.005(5) 0.002(6)
H11A 0.074(10) 0.059(9) 0.024(6) -0.011(7) 0.015(6) -0.012(5)
H11B 0.074(9) 0.037(7) 0.044(7) 0.000(7) -0.018(6) -0.008(6)
H7A 0.066(9) 0.043(7) 0.041(7) 0.006(6) 0.011(6) 0.022(5)
H7B 0.051(8) 0.045(7) 0.036(6) 0.016(6) 0.004(5) 0.000(6)
H15A 0.034(8) 0.059(9) 0.098(10) 0.006(7) -0.012(7) -0.023(7)
H15B 0.086(11) 0.032(7) 0.060(8) -0.021(7) -0.008(7) 0.003(6)
H15C 0.056(9) 0.081(10) 0.044(7) -0.013(8) 0.011(6) -0.037(7)
H12A 0.047(8) 0.076(10) 0.053(7) -0.037(7) 0.023(6) -0.029(7)
H12B 0.119(13) 0.032(7) 0.045(7) -0.005(8) 0.018(7) 0.008(6)
H12C 0.072(10) 0.061(9) 0.058(8) 0.041(8) 0.001(7) -0.013(6)
H6A 0.054(8) 0.042(7) 0.053(7) 0.022(6) 0.009(6) 0.007(6)
H6B 0.041(7) 0.049(7) 0.031(6) 0.000(6) 0.006(5) 0.002(5)
H11C 0.046(8) 0.050(8) 0.052(7) -0.007(6) -0.005(6) -0.013(6)

loop_
_atom_type_symbol
_atom_type_scat_dispersion_source
_atom_type_scat_dispersion_real
_atom_type_scat_dispersion_imag
_atom_type_scat_source
C 'Brennan, Cowan, Rev. Sci. Instrum., 1992, 63, 850' 0.01788 0.00908 'NoSpherA2: Chem.Sci. 2021, DOI:10.1039/D0SC05526C'
H 'Brennan, Cowan, Rev. Sci. Instrum., 1992, 63, 850' 0.00000 0.00000 'NoSpherA2: Chem.Sci. 2021, DOI:10.1039/D0SC05526C'
O 'Brennan, Cowan, Rev. Sci. Instrum., 1992, 63, 850' 0.04960 0.03234 'NoSpherA2: Chem.Sci. 2021, DOI:10.1039/D0SC05526C'

loop_
_exptl_crystal_face_index_h
_exptl_crystal_face_index_k
_exptl_crystal_face_index_l
_exptl_crystal_face_perp_dist
1 0 0 0.0038
-1 0 0 0.0088
-1 -2 0 0.0495
1 2 0 0.0495
0 -1 2 0.1423
0 -1 -2 0.1559
1 5 -2 0.0877
2 2 -6 0.1619
1 1 2 0.1530

loop_
_geom_angle_atom_site_label_1
_geom_angle_atom_site_label_2
_geom_angle_atom_site_label_3
_geom_angle_site_symmetry_1
_geom_angle_site_symmetry_3
_geom_angle
_geom_angle_publ_flag
C10 C9 C8 . . 118.81(7) ?
C11 C9 C8 . . 125.55(7) ?
C11 C9 C10 . . 115.40(6) ?
C7 C8 C9 . . 127.62(7) ?
H8 C8 C9 . . 117.5(5) ?
H8 C8 C7 . . 113.9(5) ?
C14 C13 C2 . . 123.16(7) ?
C15 C13 C2 . . 123.20(7) ?
C15 C13 C14 . . 113.64(7) ?
C2 C1 O1 . . 120.18(7) ?
C10 C1 O1 . . 120.26(7) ?
C10 C1 C2 . . 119.26(6) ?
C1 C2 C13 . . 120.78(7) ?
C3 C2 C13 . . 124.74(7) ?
C3 C2 C1 . . 114.46(6) ?
C1 C10 C9 . . 105.39(6) ?
H10A C10 C9 . . 112.6(6) ?
H10A C10 C1 . . 108.7(5) ?
H10B C10 C9 . . 109.9(5) ?
H10B C10 C1 . . 110.1(5) ?
H10B C10 H10A . . 110.1(8) ?
H14A C14 C13 . . 114.5(6) ?
H14B C14 C13 . . 111.5(7) ?
H14B C14 H14A . . 108.8(10) ?
H14C C14 C13 . . 108.4(6) ?
H14C C14 H14A . . 106.8(8) ?
H14C C14 H14B . . 106.4(9) ?
C12 C5 C4 . . 124.64(7) ?
C6 C5 C4 . . 118.79(7) ?
C6 C5 C12 . . 115.89(7) ?
C3 C4 C5 . . 128.07(7) ?
H4 C4 C5 . . 117.7(5) ?
H4 C4 C3 . . 113.2(5) ?
C4 C3 C2 . . 107.30(6) ?
H3A C3 C2 . . 108.4(6) ?
H3A C3 C4 . . 111.5(6) ?
H3B C3 C2 . . 110.6(6) ?
H3B C3 C4 . . 111.4(6) ?
H3B C3 H3A . . 107.7(8) ?
H11A C11 C9 . . 111.7(6) ?
H11B C11 C9 . . 113.1(5) ?
H11B C11 H11A . . 107.7(10) ?
H11C C11 C9 . . 109.5(6) ?
H11C C11 H11A . . 107.8(9) ?
H11C C11 H11B . . 106.8(9) ?
C6 C7 C8 . . 108.86(7) ?
H7A C7 C8 . . 111.8(6) ?
H7A C7 C6 . . 108.6(6) ?
H7B C7 C8 . . 111.3(5) ?
H7B C7 C6 . . 109.4(6) ?
H7B C7 H7A . . 106.8(8) ?
H15A C15 C13 . . 114.5(7) ?
H15B C15 C13 . . 110.1(7) ?
H15B C15 H15A . . 109.4(11) ?
H15C C15 C13 . . 110.1(7) ?
H15C C15 H15A . . 106.7(9) ?
H15C C15 H15B . . 105.6(10) ?
H12A C12 C5 . . 112.9(6) ?
H12B C12 C5 . . 112.7(6) ?
H12B C12 H12A . . 107.5(9) ?
H12C C12 C5 . . 111.2(6) ?
H12C C12 H12A . . 108.4(11) ?
H12C C12 H12B . . 103.6(10) ?
C7 C6 C5 . . 109.43(6) ?
H6A C6 C5 . . 112.5(6) ?
H6A C6 C7 . . 108.4(6) ?
H6B C6 C5 . . 108.7(6) ?
H6B C6 C7 . . 108.6(6) ?
H6B C6 H6A . . 109.2(8) ?

loop_
_geom_bond_atom_site_label_1
_geom_bond_atom_site_label_2
_geom_bond_site_symmetry_2
_geom_bond_distance
_geom_bond_publ_flag
O1 C1 . 1.2144(9) ?
C9 C8 . 1.3391(10) ?
C9 C10 . 1.5207(10) ?
C9 C11 . 1.5005(10) ?
C8 C7 . 1.5002(10) ?
C8 H8 . 1.076(10) ?
C13 C2 . 1.3460(10) ?
C13 C14 . 1.5015(11) ?
C13 C15 . 1.5015(11) ?
C1 C2 . 1.5035(10) ?
C1 C10 . 1.5292(10) ?
C2 C3 . 1.5221(10) ?
C10 H10A . 1.096(10) ?
C10 H10B . 1.105(9) ?
C14 H14A . 1.069(11) ?
C14 H14B . 1.072(11) ?
C14 H14C . 1.072(11) ?
C5 C4 . 1.3387(11) ?
C5 C12 . 1.5017(10) ?
C5 C6 . 1.5121(11) ?
C4 C3 . 1.5069(11) ?
C4 H4 . 1.104(9) ?
C3 H3A . 1.094(10) ?
C3 H3B . 1.089(11) ?
C11 H11A . 1.086(11) ?
C11 H11B . 1.056(12) ?
C11 H11C . 1.073(13) ?
C7 C6 . 1.5597(12) ?
C7 H7A . 1.105(10) ?
C7 H7B . 1.091(11) ?
C15 H15A . 1.052(12) ?
C15 H15B . 1.081(12) ?
C15 H15C . 1.074(11) ?
C12 H12A . 1.081(11) ?
C12 H12B . 1.091(11) ?
C12 H12C . 1.080(12) ?
C6 H6A . 1.093(11) ?
C6 H6B . 1.099(11) ?

loop_
_geom_hbond_atom_site_label_D
_geom_hbond_atom_site_label_H
_geom_hbond_atom_site_label_A
_geom_hbond_site_symmetry_A
_geom_hbond_distance_DH
_geom_hbond_distance_HA
_geom_hbond_distance_DA
_geom_hbond_angle_DHA
C8 H8 O1 4_566 1.076(10) 2.590(10) 3.6245(10) 161.0(8)
C10 H10B O1 4_566 1.105(9) 2.695(10) 3.7028(10) 151.3(7)
C14 H14B O1 4_566 1.072(11) 2.552(12) 3.2434(10) 121.5(9)
C4 H4 O1 4_566 1.104(9) 3.356(10) 4.1760(9) 132.0(6)
C11 H11C O1 6_545 1.073(13) 3.177(12) 4.1177(11) 146.9(9)

loop_
_geom_torsion_atom_site_label_1
_geom_torsion_atom_site_label_2
_geom_torsion_atom_site_label_3
_geom_torsion_atom_site_label_4
_geom_torsion_site_symmetry_1
_geom_torsion_site_symmetry_2
_geom_torsion_site_symmetry_3
_geom_torsion_site_symmetry_4
_geom_torsion
_geom_torsion_publ_flag
O1 C1 C2 C13 . . . . 123.05(8) ?
O1 C1 C2 C3 . . . . -58.17(8) ?
O1 C1 C10 C9 . . . . 80.30(8) ?
C9 C8 C7 C6 . . . . 110.92(9) ?
C9 C10 C1 C2 . . . . -93.45(6) ?
C8 C7 C6 C5 . . . . -46.11(7) ?
C13 C2 C1 C10 . . . . -63.20(8) ?
C13 C2 C3 C4 . . . . 94.67(8) ?
C1 C2 C3 C4 . . . . -84.06(6) ?
C2 C3 C4 C5 . . . . 110.80(7) ?
